data_7037121
loop_
_publ_author_name
'Macor, Joseph A.'
'Brown, Jessie L.'
'Cross, Justin N.'
'Daly, Scott R.'
'Gaunt, Andrew J.'
'Girolami, Gregory S.'
'Janicke, Michael T.'
'Kozimor, Stosh A.'
'Neu, Mary P.'
'Olson, Angela C.'
'Reilly, Sean D.'
'Scott, Brian L.'

_publ_section_title
;
 Coordination chemistry of 2,2'-biphenylenedithiophosphinate and
 diphenyldithiophosphinate with U, Np, and Pu.
;
_journal_issue 43
_journal_name_full 'Dalton transactions (Cambridge, England : 2003)'
_journal_page_first 18923
_journal_page_last 18936
_journal_paper_doi 10.1039/c5dt02976g
_journal_volume 44
_journal_year 2015
_chemical_formula_sum 'C87 H104 P4 S8 U'
_chemical_formula_weight 1768.09
_chemical_name_systematic
; 
 ? 
;
_space_group_IT_number 19
_symmetry_cell_setting orthorhombic
_symmetry_space_group_name_Hall 'P 2ac 2ab'
_symmetry_space_group_name_H-M 'P 21 21 21'
_atom_sites_solution_hydrogens geom
_atom_sites_solution_primary direct
_atom_sites_solution_secondary difmap
_audit_creation_method SHELXL-97
_audit_update_record
;
2015-06-02 deposited with the CCDC.
2015-08-21 downloaded from the CCDC.
;
_cell_angle_alpha 90.00
_cell_angle_beta 90.00
_cell_angle_gamma 90.00
_cell_formula_units_Z 4
_cell_length_a 17.760(3)
_cell_length_b 19.279(4)
_cell_length_c 25.446(5)
_cell_measurement_temperature 140(1)
_cell_volume 8713(3)
_computing_cell_refinement 'SAINT+, v. 7.66a (Bruker AXS, 2009)'
_computing_data_collection 'APEX II, v. 7.0 (Bruker AXS, 2009)'
_computing_data_reduction 'SAINT+, v. 7.66a (Bruker AXS, 2009)'
_computing_molecular_graphics 'SHELXTL, v. 6.14, (Bruker AXS, 2000)'
_computing_publication_material 'SHELXTL, v. 6.14, (Bruker AXS, 2000)'
_computing_structure_refinement 'SHELXL-97 (Sheldrick, 1997)'
_computing_structure_solution 'SHELXS-97 (Sheldrick, 1990)'
_diffrn_ambient_temperature 140(1)
_diffrn_measured_fraction_theta_full 1.000
_diffrn_measured_fraction_theta_max 0.996
_diffrn_measurement_device_type 'Bruker D8 with APEXII CCD'
_diffrn_measurement_method '\w scans'
_diffrn_radiation_monochromator graphite
_diffrn_radiation_source 'fine-focus sealed tube'
_diffrn_radiation_type MoK\a
_diffrn_radiation_wavelength 0.71073
_diffrn_reflns_av_R_equivalents 0.0719
_diffrn_reflns_av_sigmaI/netI 0.0727
_diffrn_reflns_limit_h_max 22
_diffrn_reflns_limit_h_min -22
_diffrn_reflns_limit_k_max 24
_diffrn_reflns_limit_k_min -24
_diffrn_reflns_limit_l_max 32
_diffrn_reflns_limit_l_min -32
_diffrn_reflns_number 96181
_diffrn_reflns_theta_full 25.00
_diffrn_reflns_theta_max 26.83
_diffrn_reflns_theta_min 1.75
_diffrn_standards_decay_% 0
_diffrn_standards_interval_count 0
_diffrn_standards_interval_time 0
_diffrn_standards_number 0
_exptl_absorpt_coefficient_mu 2.170
_exptl_absorpt_correction_T_max 0.9182
_exptl_absorpt_correction_T_min 0.5622
_exptl_absorpt_correction_type multi-scan
_exptl_absorpt_process_details 'SADABS v. 2.03 (Sheldrick, 2008)'
_exptl_crystal_colour orange
_exptl_crystal_density_diffrn 1.348
_exptl_crystal_density_method 'not measured'
_exptl_crystal_description plate
_exptl_crystal_F_000 3624
_exptl_crystal_size_max 0.30
_exptl_crystal_size_mid 0.20
_exptl_crystal_size_min 0.04
_refine_diff_density_max 0.595
_refine_diff_density_min -0.976
_refine_diff_density_rms 0.078
_refine_ls_abs_structure_details 'Flack H D (1983), Acta Cryst. A39, 876-881'
_refine_ls_abs_structure_Flack -0.009(2)
_refine_ls_extinction_method none
_refine_ls_goodness_of_fit_ref 0.831
_refine_ls_hydrogen_treatment constr
_refine_ls_matrix_type full
_refine_ls_number_parameters 926
_refine_ls_number_reflns 18631
_refine_ls_number_restraints 0
_refine_ls_restrained_S_all 0.831
_refine_ls_R_factor_all 0.0441
_refine_ls_R_factor_gt 0.0288
_refine_ls_shift/su_max 0.004
_refine_ls_shift/su_mean 0.000
_refine_ls_structure_factor_coef Fsqd
_refine_ls_weighting_details 'calc w=1/[\s^2^(Fo^2^)+(0.0115P)^2^+0.0000P] where P=(Fo^2^+2Fc^2^)/3'
_refine_ls_weighting_scheme calc
_refine_ls_wR_factor_gt 0.0451
_refine_ls_wR_factor_ref 0.0482
_reflns_number_gt 15063
_reflns_number_total 18631
_reflns_threshold_expression >2sigma(I)
_cod_data_source_file c5dt02976g2.cif
_cod_data_source_block apx2068
_cod_database_code 7037121

loop_
_symmetry_equiv_pos_as_xyz
'x, y, z'
'-x+1/2, -y, z+1/2'
'-x, y+1/2, -z+1/2'
'x+1/2, -y+1/2, -z'

loop_
_atom_site_label
_atom_site_type_symbol
_atom_site_fract_x
_atom_site_fract_y
_atom_site_fract_z
_atom_site_U_iso_or_equiv
_atom_site_adp_type
_atom_site_occupancy
_atom_site_symmetry_multiplicity
_atom_site_calc_flag
_atom_site_refinement_flags
U1 U 0.757694(6) 0.749413(9) 0.808875(4) 0.01156(3) Uani 1 1 d .
S1 S 0.71992(5) 0.83074(5) 0.89872(4) 0.0174(2) Uani 1 1 d .
S2 S 0.88551(5) 0.82135(5) 0.84616(4) 0.0192(2) Uani 1 1 d .
S3 S 0.63721(5) 0.67302(5) 0.85518(4) 0.0147(2) Uani 1 1 d .
S4 S 0.81733(5) 0.64466(5) 0.87387(4) 0.0164(2) Uani 1 1 d .
S5 S 0.73603(5) 0.64151(5) 0.73496(4) 0.0160(2) Uani 1 1 d .
S6 S 0.89869(5) 0.71431(5) 0.76163(4) 0.0195(2) Uani 1 1 d .
S7 S 0.60933(5) 0.78795(5) 0.77591(4) 0.0165(2) Uani 1 1 d .
S8 S 0.76416(5) 0.84749(5) 0.72403(4) 0.0151(2) Uani 1 1 d .
P1 P 0.82869(5) 0.85445(5) 0.90888(4) 0.0154(2) Uani 1 1 d .
P2 P 0.71253(5) 0.61485(5) 0.89308(4) 0.0145(2) Uani 1 1 d .
P3 P 0.84492(5) 0.64840(5) 0.71447(4) 0.0161(2) Uani 1 1 d .
P4 P 0.65245(5) 0.83784(5) 0.71398(4) 0.0132(2) Uani 1 1 d .
C1 C 0.8470(2) 0.94440(18) 0.92380(15) 0.0182(9) Uani 1 1 d .
C2 C 0.83596(19) 1.00124(18) 0.89195(15) 0.0191(9) Uani 1 1 d .
H2 H 0.8169 0.9951 0.8582 0.023 Uiso 1 1 calc R
C3 C 0.8531(2) 1.06833(19) 0.90980(16) 0.0204(9) Uani 1 1 d .
C4 C 0.8804(2) 1.0736(2) 0.96093(16) 0.0271(10) Uani 1 1 d .
H4 H 0.8904 1.1176 0.9743 0.033 Uiso 1 1 calc R
C5 C 0.8933(2) 1.01691(19) 0.99267(16) 0.0272(10) Uani 1 1 d .
H5 H 0.9126 1.0229 1.0263 0.033 Uiso 1 1 calc R
C6 C 0.8773(2) 0.9507(2) 0.97405(15) 0.0225(10) Uani 1 1 d .
C7 C 0.8906(2) 0.8835(2) 1.00013(16) 0.0234(10) Uani 1 1 d .
C8 C 0.9269(3) 0.8722(2) 1.04702(18) 0.0396(13) Uani 1 1 d .
H8 H 0.9420 0.9095 1.0676 0.048 Uiso 1 1 calc R
C9 C 0.9409(3) 0.8047(2) 1.06356(18) 0.0343(13) Uani 1 1 d .
H9 H 0.9654 0.7979 1.0954 0.041 Uiso 1 1 calc R
C10 C 0.91959(17) 0.7464(3) 1.03423(13) 0.0232(8) Uani 1 1 d .
C11 C 0.88266(17) 0.7585(2) 0.98712(13) 0.0193(9) Uani 1 1 d .
H11 H 0.8666 0.7212 0.9668 0.023 Uiso 1 1 calc R
C12 C 0.86948(19) 0.8258(2) 0.96998(14) 0.0186(9) Uani 1 1 d .
C13 C 0.8424(2) 1.13096(19) 0.87335(16) 0.0236(10) Uani 1 1 d .
C14 C 0.8977(2) 1.1270(2) 0.82770(15) 0.0340(12) Uani 1 1 d .
H14A H 0.9482 1.1312 0.8408 0.051 Uiso 1 1 calc R
H14B H 0.8877 1.1639 0.8034 0.051 Uiso 1 1 calc R
H14C H 0.8921 1.0832 0.8101 0.051 Uiso 1 1 calc R
C15 C 0.7625(2) 1.12973(19) 0.85113(16) 0.0399(12) Uani 1 1 d .
H15A H 0.7557 1.1683 0.8277 0.060 Uiso 1 1 calc R
H15B H 0.7269 1.1329 0.8794 0.060 Uiso 1 1 calc R
H15C H 0.7546 1.0872 0.8323 0.060 Uiso 1 1 calc R
C16 C 0.8549(2) 1.19987(19) 0.90172(17) 0.0379(12) Uani 1 1 d .
H16A H 0.9055 1.2017 0.9149 0.057 Uiso 1 1 calc R
H16B H 0.8202 1.2037 0.9305 0.057 Uiso 1 1 calc R
H16C H 0.8469 1.2375 0.8776 0.057 Uiso 1 1 calc R
C17 C 0.9411(2) 0.6733(2) 1.05354(17) 0.0229(11) Uani 1 1 d .
C18 C 0.8995(3) 0.6182(2) 1.0225(2) 0.0602(19) Uani 1 1 d .
H18A H 0.9112 0.5732 1.0365 0.090 Uiso 1 1 calc R
H18B H 0.9146 0.6203 0.9863 0.090 Uiso 1 1 calc R
H18C H 0.8462 0.6261 1.0250 0.090 Uiso 1 1 calc R
C19 C 0.9205(3) 0.6650(3) 1.11120(18) 0.077(2) Uani 1 1 d .
H19A H 0.8681 0.6755 1.1160 0.116 Uiso 1 1 calc R
H19B H 0.9503 0.6962 1.1320 0.116 Uiso 1 1 calc R
H19C H 0.9300 0.6182 1.1220 0.116 Uiso 1 1 calc R
C20 C 1.0242(2) 0.6635(2) 1.0468(2) 0.0605(17) Uani 1 1 d .
H20A H 1.0380 0.6177 1.0582 0.091 Uiso 1 1 calc R
H20B H 1.0506 0.6972 1.0676 0.091 Uiso 1 1 calc R
H20C H 1.0373 0.6692 1.0105 0.091 Uiso 1 1 calc R
C21 C 0.69637(19) 0.61051(19) 0.96240(14) 0.0156(9) Uani 1 1 d .
C22 C 0.69159(18) 0.66557(19) 0.99706(14) 0.0183(9) Uani 1 1 d .
H22 H 0.6984 0.7107 0.9850 0.022 Uiso 1 1 calc R
C23 C 0.6764(2) 0.6535(2) 1.05022(15) 0.0205(9) Uani 1 1 d .
C24 C 0.6718(2) 0.5842(2) 1.06582(16) 0.0281(10) Uani 1 1 d .
H24 H 0.6654 0.5746 1.1014 0.034 Uiso 1 1 calc R
C25 C 0.6761(2) 0.5295(2) 1.03132(15) 0.0247(10) Uani 1 1 d .
H25 H 0.6716 0.4842 1.0436 0.030 Uiso 1 1 calc R
C26 C 0.6870(2) 0.54180(19) 0.97808(15) 0.0186(9) Uani 1 1 d .
C27 C 0.6859(2) 0.49176(18) 0.93381(15) 0.0193(9) Uani 1 1 d .
C28 C 0.6723(2) 0.42100(19) 0.93410(16) 0.0240(10) Uani 1 1 d .
H28 H 0.6659 0.3978 0.9658 0.029 Uiso 1 1 calc R
C29 C 0.6683(2) 0.3848(2) 0.88716(16) 0.0272(10) Uani 1 1 d .
H29 H 0.6582 0.3375 0.8884 0.033 Uiso 1 1 calc R
C30 C 0.67873(19) 0.41579(19) 0.83809(16) 0.0182(9) Uani 1 1 d .
C31 C 0.69444(18) 0.48674(18) 0.83848(15) 0.0178(9) Uani 1 1 d .
H31 H 0.7028 0.5097 0.8069 0.021 Uiso 1 1 calc R
C32 C 0.69778(19) 0.52317(18) 0.88479(15) 0.0163(9) Uani 1 1 d .
C33 C 0.6607(2) 0.7136(2) 1.08766(15) 0.0243(10) Uani 1 1 d .
C34 C 0.6937(2) 0.7819(2) 1.06797(16) 0.0362(12) Uani 1 1 d .
H34A H 0.6688 0.7952 1.0360 0.054 Uiso 1 1 calc R
H34B H 0.7465 0.7761 1.0614 0.054 Uiso 1 1 calc R
H34C H 0.6864 0.8172 1.0941 0.054 Uiso 1 1 calc R
C35 C 0.6919(2) 0.6999(2) 1.14267(15) 0.0451(13) Uani 1 1 d .
H35A H 0.6802 0.7385 1.1651 0.068 Uiso 1 1 calc R
H35B H 0.7455 0.6942 1.1407 0.068 Uiso 1 1 calc R
H35C H 0.6696 0.6585 1.1567 0.068 Uiso 1 1 calc R
C36 C 0.5747(2) 0.7206(2) 1.09175(18) 0.0428(13) Uani 1 1 d .
H36A H 0.5540 0.6790 1.1067 0.064 Uiso 1 1 calc R
H36B H 0.5539 0.7278 1.0574 0.064 Uiso 1 1 calc R
H36C H 0.5625 0.7594 1.1138 0.064 Uiso 1 1 calc R
C37 C 0.6711(2) 0.37517(18) 0.78683(16) 0.0201(9) Uani 1 1 d .
C38 C 0.5870(2) 0.3616(2) 0.77544(16) 0.0298(11) Uani 1 1 d .
H38A H 0.5649 0.3375 0.8046 0.045 Uiso 1 1 calc R
H38B H 0.5823 0.3339 0.7443 0.045 Uiso 1 1 calc R
H38C H 0.5615 0.4050 0.7704 0.045 Uiso 1 1 calc R
C39 C 0.7108(2) 0.30431(18) 0.79192(16) 0.0347(12) Uani 1 1 d .
H39A H 0.7624 0.3113 0.8018 0.052 Uiso 1 1 calc R
H39B H 0.7087 0.2804 0.7588 0.052 Uiso 1 1 calc R
H39C H 0.6859 0.2771 0.8183 0.052 Uiso 1 1 calc R
C40 C 0.7046(2) 0.41365(19) 0.73966(15) 0.0297(11) Uani 1 1 d .
H40A H 0.6779 0.4564 0.7344 0.045 Uiso 1 1 calc R
H40B H 0.7001 0.3853 0.7088 0.045 Uiso 1 1 calc R
H40C H 0.7568 0.4233 0.7462 0.045 Uiso 1 1 calc R
C41 C 0.89033(19) 0.56555(18) 0.70941(15) 0.0158(9) Uani 1 1 d .
C42 C 0.90134(19) 0.51769(19) 0.74945(15) 0.0188(9) Uani 1 1 d .
H42 H 0.8816 0.5260 0.7827 0.023 Uiso 1 1 calc R
C43 C 0.94178(19) 0.45737(19) 0.73984(16) 0.0177(9) Uani 1 1 d .
C44 C 0.96969(19) 0.44820(19) 0.68889(17) 0.0235(9) Uani 1 1 d .
H44 H 0.9970 0.4082 0.6816 0.028 Uiso 1 1 calc R
C45 C 0.9587(2) 0.4956(2) 0.64893(16) 0.0226(10) Uani 1 1 d .
H45 H 0.9782 0.4872 0.6156 0.027 Uiso 1 1 calc R
C46 C 0.9183(2) 0.55590(19) 0.65883(15) 0.0185(9) Uani 1 1 d .
C47 C 0.90279(19) 0.6140(2) 0.62287(15) 0.0190(9) Uani 1 1 d .
C48 C 0.9255(2) 0.6225(2) 0.57124(17) 0.0248(11) Uani 1 1 d .
H48 H 0.9526 0.5877 0.5544 0.030 Uiso 1 1 calc R
C49 C 0.9076(2) 0.6829(2) 0.54477(16) 0.0232(10) Uani 1 1 d .
H49 H 0.9230 0.6873 0.5100 0.028 Uiso 1 1 calc R
C50 C 0.86805(18) 0.73706(19) 0.56732(14) 0.0170(9) Uani 1 1 d .
C51 C 0.84576(18) 0.72822(19) 0.61964(14) 0.0177(9) Uani 1 1 d .
H51 H 0.8190 0.7633 0.6364 0.021 Uiso 1 1 calc R
C52 C 0.86268(19) 0.66861(19) 0.64660(14) 0.0153(8) Uani 1 1 d .
C53 C 0.9583(2) 0.4027(2) 0.78205(16) 0.0240(10) Uani 1 1 d .
C54 C 0.9178(2) 0.4177(2) 0.83364(15) 0.0293(11) Uani 1 1 d .
H54A H 0.9343 0.4616 0.8472 0.044 Uiso 1 1 calc R
H54B H 0.9291 0.3818 0.8586 0.044 Uiso 1 1 calc R
H54C H 0.8645 0.4191 0.8276 0.044 Uiso 1 1 calc R
C55 C 1.0441(2) 0.4017(2) 0.79215(16) 0.0333(12) Uani 1 1 d .
H55A H 1.0703 0.3972 0.7593 0.050 Uiso 1 1 calc R
H55B H 1.0565 0.3632 0.8144 0.050 Uiso 1 1 calc R
H55C H 1.0589 0.4441 0.8090 0.050 Uiso 1 1 calc R
C56 C 0.9330(2) 0.33114(19) 0.76261(16) 0.0289(11) Uani 1 1 d .
H56A H 0.8800 0.3321 0.7552 0.043 Uiso 1 1 calc R
H56B H 0.9430 0.2971 0.7892 0.043 Uiso 1 1 calc R
H56C H 0.9602 0.3194 0.7312 0.043 Uiso 1 1 calc R
C57 C 0.8533(2) 0.8052(2) 0.53820(15) 0.0214(9) Uani 1 1 d .
C58 C 0.8540(2) 0.7955(2) 0.47829(14) 0.0304(11) Uani 1 1 d .
H58A H 0.9022 0.7782 0.4675 0.046 Uiso 1 1 calc R
H58B H 0.8446 0.8392 0.4615 0.046 Uiso 1 1 calc R
H58C H 0.8155 0.7630 0.4684 0.046 Uiso 1 1 calc R
C59 C 0.9163(2) 0.8564(2) 0.55358(17) 0.0324(12) Uani 1 1 d .
H59A H 0.9125 0.8671 0.5903 0.049 Uiso 1 1 calc R
H59B H 0.9112 0.8982 0.5334 0.049 Uiso 1 1 calc R
H59C H 0.9644 0.8357 0.5466 0.049 Uiso 1 1 calc R
C60 C 0.7770(2) 0.8371(2) 0.55334(15) 0.0356(11) Uani 1 1 d .
H60A H 0.7375 0.8044 0.5462 0.053 Uiso 1 1 calc R
H60B H 0.7687 0.8785 0.5332 0.053 Uiso 1 1 calc R
H60C H 0.7770 0.8483 0.5901 0.053 Uiso 1 1 calc R
C61 C 0.60358(18) 0.91766(17) 0.70063(14) 0.0130(8) Uani 1 1 d .
C62 C 0.59504(19) 0.97405(18) 0.73359(15) 0.0175(9) Uani 1 1 d .
H62 H 0.6201 0.9750 0.7657 0.021 Uiso 1 1 calc R
C63 C 0.54964(19) 1.02900(18) 0.71940(15) 0.0139(8) Uani 1 1 d .
C64 C 0.51264(19) 1.02523(19) 0.67103(14) 0.0173(9) Uani 1 1 d .
H64 H 0.4817 1.0618 0.6610 0.021 Uiso 1 1 calc R
C65 C 0.52020(19) 0.96932(18) 0.63760(15) 0.0158(9) Uani 1 1 d .
H65 H 0.4950 0.9686 0.6056 0.019 Uiso 1 1 calc R
C66 C 0.56611(18) 0.91377(18) 0.65228(14) 0.0131(8) Uani 1 1 d .
C67 C 0.57853(18) 0.84772(18) 0.62415(14) 0.0130(8) Uani 1 1 d .
C68 C 0.54938(19) 0.82737(19) 0.57620(14) 0.0170(9) Uani 1 1 d .
H68 H 0.5187 0.8575 0.5574 0.020 Uiso 1 1 calc R
C69 C 0.56552(18) 0.76255(19) 0.55601(14) 0.0177(9) Uani 1 1 d .
H69 H 0.5458 0.7503 0.5235 0.021 Uiso 1 1 calc R
C70 C 0.61036(19) 0.71486(18) 0.58268(15) 0.0171(9) Uani 1 1 d .
C71 C 0.63999(18) 0.73556(19) 0.63149(14) 0.0157(9) Uani 1 1 d .
H71 H 0.6704 0.7053 0.6504 0.019 Uiso 1 1 calc R
C72 C 0.62410(19) 0.80075(18) 0.65153(14) 0.0134(8) Uani 1 1 d .
C73 C 0.5373(2) 1.0922(2) 0.75454(16) 0.0230(10) Uani 1 1 d .
C74 C 0.5838(2) 1.0894(2) 0.80469(18) 0.0469(14) Uani 1 1 d .
H74A H 0.5705 1.0487 0.8244 0.070 Uiso 1 1 calc R
H74B H 0.5741 1.1300 0.8254 0.070 Uiso 1 1 calc R
H74C H 0.6364 1.0876 0.7959 0.070 Uiso 1 1 calc R
C75 C 0.4537(2) 1.0955(2) 0.77037(15) 0.0261(10) Uani 1 1 d .
H75A H 0.4419 1.0570 0.7928 0.039 Uiso 1 1 calc R
H75B H 0.4229 1.0936 0.7394 0.039 Uiso 1 1 calc R
H75C H 0.4442 1.1381 0.7888 0.039 Uiso 1 1 calc R
C76 C 0.5584(2) 1.15837(19) 0.72423(17) 0.0371(12) Uani 1 1 d .
H76A H 0.5508 1.1981 0.7464 0.056 Uiso 1 1 calc R
H76B H 0.5273 1.1623 0.6935 0.056 Uiso 1 1 calc R
H76C H 0.6103 1.1560 0.7139 0.056 Uiso 1 1 calc R
C77 C 0.6233(2) 0.64231(19) 0.55999(15) 0.0191(9) Uani 1 1 d .
C78 C 0.6830(2) 0.6013(2) 0.59071(17) 0.0380(12) Uani 1 1 d .
H78A H 0.6658 0.5939 0.6260 0.057 Uiso 1 1 calc R
H78B H 0.7293 0.6271 0.5913 0.057 Uiso 1 1 calc R
H78C H 0.6913 0.5574 0.5739 0.057 Uiso 1 1 calc R
C79 C 0.6507(2) 0.6478(2) 0.50248(16) 0.0362(12) Uani 1 1 d .
H79A H 0.6959 0.6750 0.5012 0.054 Uiso 1 1 calc R
H79B H 0.6125 0.6696 0.4815 0.054 Uiso 1 1 calc R
H79C H 0.6606 0.6022 0.4890 0.054 Uiso 1 1 calc R
C80 C 0.5500(2) 0.60186(19) 0.56161(16) 0.0269(11) Uani 1 1 d .
H80A H 0.5573 0.5571 0.5460 0.040 Uiso 1 1 calc R
H80B H 0.5120 0.6266 0.5424 0.040 Uiso 1 1 calc R
H80C H 0.5342 0.5963 0.5975 0.040 Uiso 1 1 calc R
C81 C 0.6810(3) 0.9515(3) 0.1361(2) 0.0507(15) Uani 1 1 d .
C82 C 0.6509(3) 0.9188(3) 0.1800(2) 0.0599(16) Uani 1 1 d .
H82 H 0.6811 0.9116 0.2094 0.072 Uiso 1 1 calc R
C83 C 0.5773(3) 0.8972(3) 0.1807(2) 0.0693(18) Uani 1 1 d .
H83 H 0.5586 0.8741 0.2100 0.083 Uiso 1 1 calc R
C84 C 0.5310(3) 0.9094(3) 0.1382(3) 0.0679(19) Uani 1 1 d .
H84 H 0.4809 0.8953 0.1386 0.082 Uiso 1 1 calc R
C85 C 0.5609(4) 0.9436(3) 0.0941(3) 0.0671(18) Uani 1 1 d .
H85 H 0.5304 0.9533 0.0653 0.080 Uiso 1 1 calc R
C86 C 0.6343(3) 0.9624(3) 0.0936(2) 0.0607(16) Uani 1 1 d .
H86 H 0.6539 0.9833 0.0636 0.073 Uiso 1 1 calc R
C87 C 0.7600(3) 0.9724(3) 0.1338(2) 0.093(2) Uani 1 1 d .
H87A H 0.7652 1.0188 0.1469 0.140 Uiso 1 1 calc R
H87B H 0.7772 0.9705 0.0980 0.140 Uiso 1 1 calc R
H87C H 0.7897 0.9414 0.1549 0.140 Uiso 1 1 calc R

loop_
_atom_site_aniso_label
_atom_site_aniso_U_11
_atom_site_aniso_U_22
_atom_site_aniso_U_33
_atom_site_aniso_U_23
_atom_site_aniso_U_13
_atom_site_aniso_U_12
U1 0.00929(6) 0.01154(5) 0.01385(6) -0.00054(9) 0.00001(6) -0.00012(9)
S1 0.0127(5) 0.0194(5) 0.0200(6) -0.0046(4) -0.0005(4) -0.0019(4)
S2 0.0144(5) 0.0231(6) 0.0200(6) -0.0029(5) 0.0005(4) -0.0056(4)
S3 0.0125(5) 0.0136(5) 0.0181(6) 0.0020(4) -0.0012(4) -0.0010(4)
S4 0.0137(5) 0.0156(5) 0.0199(6) 0.0010(4) -0.0012(4) 0.0010(4)
S5 0.0118(5) 0.0171(5) 0.0190(5) -0.0032(4) 0.0010(4) 0.0014(4)
S6 0.0149(5) 0.0209(5) 0.0228(6) -0.0048(5) 0.0005(4) -0.0005(4)
S7 0.0104(5) 0.0194(5) 0.0198(6) 0.0039(4) 0.0009(4) 0.0007(4)
S8 0.0099(5) 0.0164(5) 0.0189(5) 0.0025(4) -0.0010(4) 0.0004(4)
P1 0.0150(5) 0.0146(5) 0.0167(6) 0.0007(5) -0.0024(4) -0.0028(4)
P2 0.0142(5) 0.0122(5) 0.0172(6) 0.0010(4) -0.0009(4) -0.0006(4)
P3 0.0134(5) 0.0161(5) 0.0188(6) -0.0023(5) 0.0010(4) 0.0022(4)
P4 0.0110(5) 0.0135(5) 0.0150(5) 0.0002(4) -0.0008(4) 0.0013(4)
C1 0.020(2) 0.015(2) 0.020(2) 0.0002(18) -0.0035(18) -0.0013(17)
C2 0.016(2) 0.021(2) 0.020(2) -0.0014(18) -0.0039(17) -0.0029(17)
C3 0.018(2) 0.016(2) 0.027(3) -0.0004(19) 0.0002(18) -0.0015(17)
C4 0.027(2) 0.017(2) 0.038(3) -0.009(2) -0.005(2) -0.0055(19)
C5 0.037(3) 0.019(2) 0.025(3) -0.007(2) -0.012(2) -0.005(2)
C6 0.023(2) 0.023(2) 0.022(2) -0.0029(19) -0.0041(19) -0.0048(18)
C7 0.030(3) 0.021(2) 0.019(2) 0.002(2) -0.008(2) -0.006(2)
C8 0.056(4) 0.031(3) 0.033(3) -0.006(2) -0.023(2) -0.011(3)
C9 0.045(3) 0.033(3) 0.025(3) 0.008(2) -0.020(2) -0.005(2)
C10 0.0179(18) 0.028(2) 0.024(2) 0.008(3) 0.0009(15) -0.002(3)
C11 0.0141(17) 0.023(2) 0.021(2) -0.003(2) -0.0006(14) -0.002(2)
C12 0.014(2) 0.022(2) 0.020(2) 0.0016(19) -0.0020(17) -0.0002(17)
C13 0.022(2) 0.013(2) 0.036(3) -0.0012(19) -0.006(2) 0.0026(17)
C14 0.040(3) 0.026(3) 0.036(3) 0.015(2) -0.001(2) 0.004(2)
C15 0.026(2) 0.028(2) 0.066(3) 0.005(2) -0.016(2) 0.000(2)
C16 0.048(3) 0.020(2) 0.045(3) 0.000(2) -0.008(2) -0.001(2)
C17 0.019(2) 0.026(3) 0.024(3) 0.010(2) -0.0041(19) 0.003(2)
C18 0.061(4) 0.019(3) 0.101(5) 0.022(3) -0.053(4) -0.004(3)
C19 0.125(5) 0.060(4) 0.047(4) 0.028(3) 0.036(4) 0.033(4)
C20 0.031(3) 0.041(3) 0.109(5) 0.024(3) -0.007(3) 0.009(2)
C21 0.012(2) 0.021(2) 0.014(2) 0.0033(18) -0.0005(16) 0.0009(16)
C22 0.013(2) 0.016(2) 0.025(2) 0.0049(18) -0.0026(17) 0.0047(16)
C23 0.014(2) 0.033(3) 0.015(2) 0.0013(19) -0.0031(17) 0.0019(18)
C24 0.029(2) 0.040(3) 0.016(2) 0.011(2) 0.0032(19) 0.000(2)
C25 0.032(2) 0.018(2) 0.024(2) 0.0150(19) -0.001(2) -0.0040(19)
C26 0.018(2) 0.020(2) 0.019(2) 0.0032(18) -0.0007(17) 0.0007(17)
C27 0.016(2) 0.016(2) 0.026(3) 0.0039(19) -0.0036(18) -0.0015(17)
C28 0.027(2) 0.021(2) 0.024(3) 0.011(2) -0.0027(19) -0.0023(19)
C29 0.025(2) 0.015(2) 0.042(3) 0.005(2) -0.003(2) -0.0018(18)
C30 0.013(2) 0.013(2) 0.029(2) -0.0016(18) 0.0007(18) 0.0002(16)
C31 0.013(2) 0.018(2) 0.023(2) 0.0022(18) -0.0012(17) -0.0009(16)
C32 0.013(2) 0.013(2) 0.023(2) 0.0004(18) -0.0021(17) 0.0011(16)
C33 0.019(2) 0.035(3) 0.019(2) -0.004(2) -0.0001(18) 0.006(2)
C34 0.050(3) 0.035(3) 0.024(3) -0.012(2) 0.007(2) -0.005(2)
C35 0.054(3) 0.060(3) 0.022(3) -0.007(2) -0.004(2) 0.017(3)
C36 0.029(3) 0.044(3) 0.055(3) -0.005(3) 0.005(2) 0.008(2)
C37 0.016(2) 0.010(2) 0.034(3) -0.0034(18) 0.0015(18) 0.0018(16)
C38 0.021(2) 0.030(3) 0.038(3) -0.018(2) 0.002(2) 0.000(2)
C39 0.027(2) 0.021(2) 0.056(3) -0.008(2) 0.001(2) 0.0078(19)
C40 0.030(2) 0.025(2) 0.034(3) -0.009(2) 0.000(2) -0.002(2)
C41 0.0097(19) 0.013(2) 0.025(2) -0.0015(17) 0.0000(17) 0.0014(16)
C42 0.0105(19) 0.022(2) 0.024(2) -0.0090(19) -0.0027(17) 0.0012(17)
C43 0.0077(19) 0.016(2) 0.029(3) -0.0012(19) -0.0025(17) 0.0005(16)
C44 0.017(2) 0.017(2) 0.037(3) -0.008(2) 0.002(2) 0.0043(16)
C45 0.016(2) 0.023(2) 0.029(3) -0.004(2) 0.0075(19) -0.0003(18)
C46 0.012(2) 0.020(2) 0.024(2) -0.0070(19) 0.0002(17) -0.0032(17)
C47 0.0084(19) 0.022(2) 0.027(2) -0.0060(19) 0.0015(17) -0.0004(17)
C48 0.018(2) 0.025(3) 0.032(3) -0.015(2) 0.009(2) 0.0019(19)
C49 0.022(2) 0.031(3) 0.017(2) 0.003(2) 0.0039(19) -0.004(2)
C50 0.0116(17) 0.016(3) 0.024(2) -0.0013(18) 0.0020(15) -0.0032(16)
C51 0.0065(18) 0.022(2) 0.025(2) -0.0087(18) 0.0026(16) 0.0001(15)
C52 0.0109(19) 0.019(2) 0.016(2) -0.0027(18) -0.0003(16) -0.0028(17)
C53 0.020(2) 0.021(2) 0.031(3) 0.001(2) -0.0022(19) 0.0054(18)
C54 0.029(3) 0.027(3) 0.031(3) 0.003(2) -0.001(2) 0.008(2)
C55 0.028(2) 0.036(3) 0.035(3) -0.008(2) -0.008(2) 0.009(2)
C56 0.026(2) 0.025(2) 0.035(3) 0.002(2) -0.002(2) 0.003(2)
C57 0.022(2) 0.023(2) 0.019(2) -0.0004(19) 0.0040(19) -0.0028(19)
C58 0.035(3) 0.033(3) 0.024(3) 0.004(2) -0.003(2) -0.002(2)
C59 0.036(3) 0.033(3) 0.029(3) -0.002(2) 0.001(2) -0.010(2)
C60 0.035(3) 0.035(3) 0.037(3) 0.017(2) 0.012(2) 0.007(2)
C61 0.0104(18) 0.0108(19) 0.018(2) 0.0054(17) 0.0020(16) -0.0027(15)
C62 0.013(2) 0.020(2) 0.020(2) -0.0014(18) -0.0020(17) -0.0021(17)
C63 0.0108(19) 0.013(2) 0.018(2) -0.0024(17) -0.0008(16) 0.0026(15)
C64 0.015(2) 0.014(2) 0.023(2) 0.0052(18) 0.0012(17) 0.0059(16)
C65 0.013(2) 0.019(2) 0.016(2) 0.0058(18) -0.0037(16) -0.0006(16)
C66 0.0099(19) 0.013(2) 0.016(2) 0.0003(17) 0.0034(16) -0.0026(16)
C67 0.0097(18) 0.013(2) 0.016(2) 0.0026(17) 0.0017(16) -0.0022(15)
C68 0.016(2) 0.018(2) 0.017(2) 0.0017(18) 0.0001(17) -0.0011(17)
C69 0.0174(18) 0.019(3) 0.017(2) -0.0018(18) -0.0046(15) -0.0038(17)
C70 0.017(2) 0.013(2) 0.021(2) 0.0001(18) 0.0038(17) -0.0026(17)
C71 0.0082(17) 0.019(3) 0.020(2) 0.0011(18) -0.0007(15) 0.0003(16)
C72 0.0094(19) 0.016(2) 0.014(2) 0.0007(17) 0.0019(16) -0.0027(16)
C73 0.018(2) 0.019(2) 0.031(3) -0.010(2) -0.0070(19) 0.0053(18)
C74 0.044(3) 0.043(3) 0.054(3) -0.041(3) -0.035(3) 0.028(2)
C75 0.026(2) 0.025(2) 0.027(3) -0.005(2) -0.006(2) 0.0103(19)
C76 0.034(3) 0.016(2) 0.062(3) -0.009(2) 0.008(2) -0.003(2)
C77 0.022(2) 0.013(2) 0.023(2) -0.0068(18) -0.0064(18) 0.0027(17)
C78 0.037(3) 0.020(2) 0.057(3) -0.017(2) -0.020(2) 0.008(2)
C79 0.045(3) 0.028(3) 0.035(3) -0.014(2) 0.008(2) 0.002(2)
C80 0.032(3) 0.014(2) 0.035(3) -0.003(2) -0.006(2) 0.0002(19)
C81 0.041(3) 0.030(3) 0.081(5) -0.022(3) -0.008(3) 0.001(3)
C82 0.056(4) 0.059(4) 0.065(5) -0.025(3) -0.011(3) 0.005(3)
C83 0.062(4) 0.066(4) 0.080(5) -0.017(4) 0.011(4) 0.004(3)
C84 0.044(4) 0.050(4) 0.110(6) -0.033(4) -0.003(4) 0.000(3)
C85 0.077(5) 0.046(4) 0.078(5) -0.010(4) -0.025(4) 0.006(3)
C86 0.057(4) 0.043(3) 0.082(5) -0.001(3) -0.012(4) 0.012(3)
C87 0.047(4) 0.067(4) 0.166(6) -0.031(4) -0.009(4) -0.013(3)

loop_
_atom_type_symbol
_atom_type_description
_atom_type_scat_dispersion_real
_atom_type_scat_dispersion_imag
_atom_type_scat_source
C C 0.0033 0.0016 'International Tables Vol C Tables 4.2.6.8 and 6.1.1.4'
H H 0.0000 0.0000 'International Tables Vol C Tables 4.2.6.8 and 6.1.1.4'
P P 0.1023 0.0942 'International Tables Vol C Tables 4.2.6.8 and 6.1.1.4'
S S 0.1246 0.1234 'International Tables Vol C Tables 4.2.6.8 and 6.1.1.4'
U U -9.6767 9.6646 'International Tables Vol C Tables 4.2.6.8 and 6.1.1.4'

loop_
_geom_angle_atom_site_label_1
_geom_angle_atom_site_label_2
_geom_angle_atom_site_label_3
_geom_angle
S4 U1 S2 81.52(3)
S4 U1 S5 85.09(3)
S2 U1 S5 133.89(3)
S4 U1 S1 90.68(3)
S2 U1 S1 69.51(3)
S5 U1 S1 154.77(3)
S4 U1 S3 70.70(3)
S2 U1 S3 135.87(3)
S5 U1 S3 78.06(3)
S1 U1 S3 77.07(3)
S4 U1 S6 75.39(3)
S2 U1 S6 63.48(3)
S5 U1 S6 70.47(3)
S1 U1 S6 132.31(3)
S3 U1 S6 135.12(3)
S4 U1 S7 134.75(3)
S2 U1 S7 135.29(3)
S5 U1 S7 82.58(3)
S1 U1 S7 82.86(3)
S3 U1 S7 64.19(3)
S6 U1 S7 138.09(3)
S4 U1 S8 153.93(3)
S2 U1 S8 84.10(3)
S5 U1 S8 89.41(3)
S1 U1 S8 104.48(3)
S3 U1 S8 132.87(3)
S6 U1 S8 78.74(3)
S7 U1 S8 69.25(3)
P1 S1 U1 90.11(4)
P1 S2 U1 91.10(4)
P2 S3 U1 89.25(4)
P2 S4 U1 89.97(4)
P3 S5 U1 89.60(4)
P3 S6 U1 89.11(4)
P4 S7 U1 90.18(4)
P4 S8 U1 89.73(4)
C12 P1 C1 92.30(18)
C12 P1 S2 112.91(13)
C1 P1 S2 112.62(13)
C12 P1 S1 115.43(13)
C1 P1 S1 114.89(13)
S2 P1 S1 108.19(6)
C21 P2 C32 92.65(18)
C21 P2 S3 113.30(12)
C32 P2 S3 113.45(12)
C21 P2 S4 113.70(12)
C32 P2 S4 112.80(12)
S3 P2 S4 110.07(6)
C41 P3 C52 92.58(17)
C41 P3 S6 113.31(13)
C52 P3 S6 110.88(13)
C41 P3 S5 113.13(12)
C52 P3 S5 115.64(12)
S6 P3 S5 110.35(6)
C61 P4 C72 92.17(16)
C61 P4 S7 112.07(12)
C72 P4 S7 113.24(12)
C61 P4 S8 114.92(12)
C72 P4 S8 114.96(12)
S7 P4 S8 108.82(6)
C2 C1 C6 121.7(4)
C2 C1 P1 128.0(3)
C6 C1 P1 110.3(3)
C1 C2 C3 120.8(4)
C4 C3 C2 116.4(4)
C4 C3 C13 123.4(3)
C2 C3 C13 120.2(3)
C5 C4 C3 123.2(4)
C4 C5 C6 119.6(4)
C5 C6 C1 118.1(4)
C5 C6 C7 128.3(4)
C1 C6 C7 113.5(3)
C8 C7 C12 118.3(4)
C8 C7 C6 127.3(4)
C12 C7 C6 114.1(3)
C7 C8 C9 119.7(4)
C8 C9 C10 122.7(4)
C11 C10 C9 117.0(4)
C11 C10 C17 123.1(4)
C9 C10 C17 119.8(3)
C10 C11 C12 120.5(4)
C11 C12 C7 121.6(3)
C11 C12 P1 128.7(3)
C7 C12 P1 109.7(3)
C14 C13 C15 108.4(3)
C14 C13 C16 108.1(3)
C15 C13 C16 108.9(3)
C14 C13 C3 109.9(3)
C15 C13 C3 109.1(3)
C16 C13 C3 112.4(3)
C20 C17 C18 109.4(4)
C20 C17 C19 109.5(4)
C18 C17 C19 108.2(4)
C20 C17 C10 108.9(3)
C18 C17 C10 110.7(3)
C19 C17 C10 110.1(4)
C22 C21 C26 122.7(3)
C22 C21 P2 127.1(3)
C26 C21 P2 110.2(3)
C21 C22 C23 120.0(4)
C24 C23 C22 116.5(4)
C24 C23 C33 122.6(4)
C22 C23 C33 120.8(4)
C25 C24 C23 123.3(4)
C24 C25 C26 120.0(4)
C25 C26 C21 117.3(4)
C25 C26 C27 128.9(4)
C21 C26 C27 113.7(3)
C28 C27 C32 117.1(4)
C28 C27 C26 129.7(4)
C32 C27 C26 113.1(3)
C29 C28 C27 120.0(4)
C28 C29 C30 123.3(4)
C31 C30 C29 116.1(4)
C31 C30 C37 121.8(3)
C29 C30 C37 122.2(3)
C32 C31 C30 121.1(4)
C31 C32 C27 122.4(3)
C31 C32 P2 127.5(3)
C27 C32 P2 110.0(3)
C34 C33 C23 112.3(3)
C34 C33 C35 108.1(4)
C23 C33 C35 112.0(3)
C34 C33 C36 109.1(3)
C23 C33 C36 107.0(3)
C35 C33 C36 108.3(3)
C30 C37 C40 112.7(3)
C30 C37 C38 109.5(3)
C40 C37 C38 108.1(3)
C30 C37 C39 110.0(3)
C40 C37 C39 108.5(3)
C38 C37 C39 107.9(3)
C42 C41 C46 122.6(3)
C42 C41 P3 127.0(3)
C46 C41 P3 110.2(3)
C43 C42 C41 120.0(4)
C42 C43 C44 116.9(4)
C42 C43 C53 123.5(4)
C44 C43 C53 119.6(3)
C45 C44 C43 123.3(4)
C44 C45 C46 119.5(4)
C45 C46 C41 117.6(4)
C45 C46 C47 128.4(4)
C41 C46 C47 114.0(3)
C48 C47 C52 117.8(4)
C48 C47 C46 128.7(4)
C52 C47 C46 113.4(3)
C49 C48 C47 119.7(4)
C48 C49 C50 123.4(4)
C49 C50 C51 116.5(4)
C49 C50 C57 122.3(3)
C51 C50 C57 121.1(3)
C52 C51 C50 121.0(3)
C51 C52 C47 121.5(3)
C51 C52 P3 128.6(3)
C47 C52 P3 109.8(3)
C54 C53 C56 108.1(3)
C54 C53 C43 112.4(3)
C56 C53 C43 109.7(3)
C54 C53 C55 108.9(3)
C56 C53 C55 109.4(3)
C43 C53 C55 108.3(3)
C50 C57 C58 111.9(3)
C50 C57 C60 111.9(3)
C58 C57 C60 107.7(3)
C50 C57 C59 107.6(3)
C58 C57 C59 108.9(3)
C60 C57 C59 108.7(3)
C62 C61 C66 121.6(3)
C62 C61 P4 127.7(3)
C66 C61 P4 110.4(3)
C63 C62 C61 120.6(3)
C62 C63 C64 117.7(3)
C62 C63 C73 122.9(3)
C64 C63 C73 119.3(3)
C65 C64 C63 122.6(3)
C64 C65 C66 119.4(3)
C65 C66 C61 118.1(3)
C65 C66 C67 128.2(3)
C61 C66 C67 113.6(3)
C68 C67 C72 118.2(3)
C68 C67 C66 128.1(3)
C72 C67 C66 113.7(3)
C69 C68 C67 120.5(4)
C68 C69 C70 122.3(3)
C69 C70 C71 117.2(3)
C69 C70 C77 120.4(3)
C71 C70 C77 122.4(3)
C72 C71 C70 120.4(3)
C71 C72 C67 121.4(3)
C71 C72 P4 128.6(3)
C67 C72 P4 110.0(3)
C74 C73 C63 112.6(3)
C74 C73 C76 108.5(3)
C63 C73 C76 109.5(3)
C74 C73 C75 107.8(3)
C63 C73 C75 109.0(3)
C76 C73 C75 109.4(3)
C80 C77 C70 109.3(3)
C80 C77 C78 108.3(3)
C70 C77 C78 112.4(3)
C80 C77 C79 109.3(3)
C70 C77 C79 110.0(3)
C78 C77 C79 107.5(3)
C86 C81 C82 117.9(5)
C86 C81 C87 120.2(6)
C82 C81 C87 121.8(6)
C83 C82 C81 121.0(6)
C82 C83 C84 120.4(6)
C83 C84 C85 118.7(6)
C86 C85 C84 119.8(6)
C85 C86 C81 122.1(6)

loop_
_geom_bond_atom_site_label_1
_geom_bond_atom_site_label_2
_geom_bond_distance
U1 S4 2.8170(10)
U1 S2 2.8243(10)
U1 S5 2.8307(10)
U1 S1 2.8522(10)
U1 S3 2.8524(10)
U1 S6 2.8589(10)
U1 S7 2.8634(10)
U1 S8 2.8722(10)
S1 P1 2.0019(14)
S2 P1 1.9931(14)
S3 P2 1.9943(13)
S4 P2 2.0083(13)
S5 P3 2.0072(14)
S6 P3 1.9916(14)
S7 P4 1.9987(14)
S8 P4 2.0089(14)
P1 C12 1.802(4)
P1 C1 1.805(4)
P2 C21 1.789(4)
P2 C32 1.799(4)
P3 C41 1.794(4)
P3 C52 1.798(4)
P4 C61 1.799(3)
P4 C72 1.814(4)
C1 C2 1.377(5)
C1 C6 1.393(5)
C2 C3 1.404(5)
C3 C4 1.392(5)
C3 C13 1.534(5)
C4 C5 1.379(5)
C5 C6 1.391(5)
C6 C7 1.474(5)
C7 C8 1.373(5)
C7 C12 1.402(5)
C8 C9 1.390(6)
C9 C10 1.400(6)
C10 C11 1.386(4)
C10 C17 1.541(6)
C11 C12 1.390(5)
C13 C14 1.523(5)
C13 C15 1.527(5)
C13 C16 1.528(5)
C17 C20 1.498(5)
C17 C18 1.517(6)
C17 C19 1.521(6)
C21 C22 1.383(5)
C21 C26 1.393(5)
C22 C23 1.399(5)
C23 C24 1.396(5)
C23 C33 1.526(5)
C24 C25 1.375(5)
C25 C26 1.389(5)
C26 C27 1.483(5)
C27 C28 1.385(5)
C27 C32 1.403(5)
C28 C29 1.385(5)
C29 C30 1.396(5)
C30 C31 1.396(5)
C30 C37 1.528(5)
C31 C32 1.373(5)
C33 C34 1.525(5)
C33 C35 1.529(5)
C33 C36 1.536(5)
C37 C40 1.532(5)
C37 C38 1.543(5)
C37 C39 1.543(5)
C41 C42 1.388(5)
C41 C46 1.392(5)
C42 C43 1.388(5)
C43 C44 1.399(5)
C43 C53 1.534(5)
C44 C45 1.381(5)
C45 C46 1.390(5)
C46 C47 1.472(5)
C47 C48 1.384(5)
C47 C52 1.407(5)
C48 C49 1.382(5)
C49 C50 1.383(5)
C50 C51 1.399(5)
C50 C57 1.532(5)
C51 C52 1.372(5)
C53 C54 1.525(5)
C53 C56 1.532(5)
C53 C55 1.545(5)
C57 C58 1.536(5)
C57 C60 1.537(5)
C57 C59 1.542(5)
C61 C62 1.381(5)
C61 C66 1.401(5)
C62 C63 1.379(5)
C63 C64 1.397(5)
C63 C73 1.527(5)
C64 C65 1.380(5)
C65 C66 1.397(4)
C66 C67 1.477(5)
C67 C68 1.382(5)
C67 C72 1.400(4)
C68 C69 1.381(5)
C69 C70 1.393(5)
C70 C71 1.407(5)
C70 C77 1.531(5)
C71 C72 1.385(5)
C73 C74 1.522(5)
C73 C76 1.537(5)
C73 C75 1.539(5)
C77 C80 1.519(5)
C77 C78 1.536(5)
C77 C79 1.545(5)
C81 C86 1.379(7)
C81 C82 1.389(7)
C81 C87 1.462(6)
C82 C83 1.372(6)
C83 C84 1.380(7)
C84 C85 1.405(7)
C85 C86 1.352(7)
